data_7245789
loop_
_publ_author_name
'Qin, Shu-Qin'
'Xu, Wei'
'Ye, Wen-Cai'
'Jiang, Ren-Wang'

_publ_section_title
;
 Structure determination of liquid molecules by encapsulation in an
 aromatic cavity with hydrogen bonding and enhanced C--H&#x22EF;\p
 interactions
;
_journal_name_full CrystEngComm
_journal_paper_doi 10.1039/D2CE01033J
_journal_year 2022
_chemical_formula_moiety '2(C10 H6 O6 S2), 4(C H6 N3), 2(C10 H11 O2)'
_chemical_formula_sum 'C44 H58 N12 O16 S4'
_chemical_formula_weight 1139.26
_space_group_crystal_system orthorhombic
_space_group_IT_number 34
_space_group_name_Hall 'P 2 -2n'
_space_group_name_H-M_alt 'P n n 2'
_atom_sites_solution_hydrogens mixed
_atom_sites_solution_primary direct
_audit_creation_date 2022-05-13
_audit_creation_method
;
Olex2 1.3-alpha
(compiled 2020.11.12 svn.r5f609507 for OlexSys, GUI svn.r6408)
;
_audit_update_record
;
2022-05-23 deposited with the CCDC.	2022-11-09 downloaded from the CCDC.
;
_cell_angle_alpha 90
_cell_angle_beta 90
_cell_angle_gamma 90
_cell_formula_units_Z 1
_cell_length_a 8.0559(3)
_cell_length_b 21.6299(6)
_cell_length_c 7.2362(2)
_cell_measurement_reflns_used 1821
_cell_measurement_temperature 150.00(10)
_cell_measurement_theta_max 73.4760
_cell_measurement_theta_min 4.0720
_cell_volume 1260.90(7)
_computing_cell_refinement 'CrysAlisPro 1.171.38.43f (Rigaku OD, 2015)'
_computing_data_collection 'CrysAlisPro 1.171.38.43f (Rigaku OD, 2015)'
_computing_data_reduction 'CrysAlisPro 1.171.38.43f (Rigaku OD, 2015)'
_computing_molecular_graphics 'Olex2 1.3-alpha (Dolomanov et al., 2009)'
_computing_publication_material 'Olex2 1.3-alpha (Dolomanov et al., 2009)'
_computing_structure_refinement 'SHELXL 2018/3 (Sheldrick, 2015)'
_computing_structure_solution 'SHELXS  (Sheldrick, 2008)'
_diffrn_ambient_environment N~2~
_diffrn_ambient_temperature 150.00(10)
_diffrn_detector 'CCD plate'
_diffrn_detector_area_resol_mean 5.2684
_diffrn_detector_type AtlasS2
_diffrn_measured_fraction_theta_full 0.998
_diffrn_measured_fraction_theta_max 0.998
_diffrn_measurement_details
;
List of Runs (angles in degrees, time in seconds):

  # Type    Start    End  Width  t~exp~   \w     \q     \k     \f   Frames
#--------------------------------------------------------------------------
  1  \w    -48.00  28.00   1.00    1.00    --  -40.73  37.00  30.00   76
  2  \w     10.00  57.00   1.00    1.00    --   40.73 -99.00-120.00   47
  3  \w     25.00  52.00   1.00    2.00    --  107.58 -94.00-180.00   27
  4  \w     79.00 174.00   1.00    2.00    --  107.58  30.00 -60.00   95
  5  \w     96.00 162.00   1.00    2.00    --  107.58 125.00-150.00   66
  6  \w     97.00 174.00   1.00    2.00    --  107.58  45.00  30.00   77
  7  \w     52.00  89.00   1.00    1.00    --   40.73-125.00  30.00   37
;
_diffrn_measurement_device 'four-circle diffractometer'
_diffrn_measurement_device_type 'SuperNova, Dual, Cu at zero, AtlasS2'
_diffrn_measurement_method '\w scans'
_diffrn_orient_matrix_type 'CrysAlisPro convention (1999,Acta A55,543-557)'
_diffrn_orient_matrix_UB_11 0.0040345000
_diffrn_orient_matrix_UB_12 -0.1839617000
_diffrn_orient_matrix_UB_13 0.0572625000
_diffrn_orient_matrix_UB_21 0.0586818000
_diffrn_orient_matrix_UB_22 0.0376492000
_diffrn_orient_matrix_UB_23 0.1129411000
_diffrn_orient_matrix_UB_31 -0.0401180000
_diffrn_orient_matrix_UB_32 0.0363444000
_diffrn_orient_matrix_UB_33 0.1711982000
_diffrn_radiation_monochromator mirror
_diffrn_radiation_probe x-ray
_diffrn_radiation_type 'Cu K\a'
_diffrn_radiation_wavelength 1.54178
_diffrn_reflns_av_R_equivalents 0.0188
_diffrn_reflns_av_unetI/netI 0.0239
_diffrn_reflns_Laue_measured_fraction_full 0.998
_diffrn_reflns_Laue_measured_fraction_max 0.998
_diffrn_reflns_limit_h_max 6
_diffrn_reflns_limit_h_min -9
_diffrn_reflns_limit_k_max 24
_diffrn_reflns_limit_k_min -25
_diffrn_reflns_limit_l_max 7
_diffrn_reflns_limit_l_min -8
_diffrn_reflns_number 2776
_diffrn_reflns_point_group_measured_fraction_full 0.787
_diffrn_reflns_point_group_measured_fraction_max 0.787
_diffrn_reflns_theta_full 66.572
_diffrn_reflns_theta_max 66.572
_diffrn_reflns_theta_min 5.861
_diffrn_source 'micro-focus sealed X-ray tube'
_diffrn_source_type 'SuperNova (Cu) X-ray Source'
_diffrn_standards_number 0
_exptl_absorpt_coefficient_mu 2.444
_exptl_absorpt_correction_T_max 1.00000
_exptl_absorpt_correction_T_min 0.81058
_exptl_absorpt_correction_type multi-scan
_exptl_absorpt_process_details
;
CrysAlisPro 1.171.38.43f (Rigaku Oxford Diffraction, 2015)
Empirical absorption correction using spherical harmonics,
 implemented in SCALE3 ABSPACK scaling algorithm.
;
_exptl_crystal_colour colourless
_exptl_crystal_colour_primary colourless
_exptl_crystal_density_diffrn 1.500
_exptl_crystal_description block
_exptl_crystal_F_000 598
_exptl_crystal_size_max 0.12
_exptl_crystal_size_mid 0.1
_exptl_crystal_size_min 0.08
_refine_diff_density_max 0.900
_refine_diff_density_min -0.740
_refine_diff_density_rms 0.105
_refine_ls_abs_structure_details
;
 Refined as an inversion twin.
;
_refine_ls_abs_structure_Flack 0.64(12)
_refine_ls_extinction_method none
_refine_ls_goodness_of_fit_ref 1.137
_refine_ls_hydrogen_treatment constr
_refine_ls_matrix_type full
_refine_ls_number_parameters 217
_refine_ls_number_reflns 1760
_refine_ls_number_restraints 116
_refine_ls_restrained_S_all 1.367
_refine_ls_R_factor_all 0.0779
_refine_ls_R_factor_gt 0.0718
_refine_ls_shift/su_max 0.036
_refine_ls_shift/su_mean 0.003
_refine_ls_structure_factor_coef Fsqd
_refine_ls_weighting_details 'w=1/[\s^2^(Fo^2^)+(0.1417P)^2^+1.4126P] where P=(Fo^2^+2Fc^2^)/3'
_refine_ls_weighting_scheme calc
_refine_ls_wR_factor_gt 0.2083
_refine_ls_wR_factor_ref 0.2208
_reflns_Friedel_coverage 0.451
_reflns_Friedel_fraction_full 0.535
_reflns_Friedel_fraction_max 0.535
_reflns_number_gt 1594
_reflns_number_total 1760
_reflns_threshold_expression 'I > 2\s(I)'
_cod_data_source_file d2ce01033j2.cif
_cod_data_source_block GNPS-3
_cod_original_cell_volume 1260.89(7)
_cod_database_code 7245789
_shelx_shelxl_version_number 2018/3
_shelx_space_group_comment
;
The symmetry employed for this shelxl refinement is uniquely defined
by the following loop, which should always be used as a source of
symmetry information in preference to the above space-group names.
They are only intended as comments.
;
_reflns_odcompleteness_completeness 100.00
_reflns_odcompleteness_iscentric 1
_reflns_odcompleteness_theta 66.97
_olex2_refinement_description
;
1. Twinned data refinement
 Scales: 0.36(12)
 0.64(12)
2. Fixed Uiso
 At 1.2 times of:
  All C(H) groups, All N(H,H) groups
 At 1.5 times of:
  All C(H,H,H) groups
3. Restrained distances
 C4-O4
 1.45 with sigma of 0.02
 C9-C8
 1.55 with sigma of 0.02
 C5-O5 = O5-C10
 1.45 with sigma of 0.02
 C7-C8
 1.49 with sigma of 0.02
 C1-C7
 1.32 with sigma of 0.02
 C2-C1
 1.39 with sigma of 0.02
 C5-C10
 2.511 with sigma of 0.04
 C1-C7
 2.503 with sigma of 0.04
 C2-C7
 2.521 with sigma of 0.04
4. Uiso/Uaniso restraints and constraints
C9 \\sim C3 \\sim C2 \\sim C4: within 2A with sigma of 0.01 and sigma for
terminal atoms of 0.02 within 2A
C9 \\sim C8 \\sim C7: within 2A with sigma of 0.01 and sigma for terminal atoms
of 0.02 within 2A
5. Rigid body (RIGU) restrains
 O4, O5, C9, C8, C7, C5, C3, C6, C10, C1, C2, C4
 with sigma for 1-2 distances of 0.001 and sigma for 1-3 distances of 0.001
6. Others
 Fixed Sof: O4(0.5) O5(0.5) C9(0.5) H9A(0.5) H9B(0.5) H9C(0.5) C8(0.5) H8(0.5)
 C7(0.5) H7(0.5) C10(0.5) H10A(0.5) H10B(0.5) H10C(0.5) C2(0.5) H2(0.5) C3(0.5)
 H3(0.5) C4(0.5) C5(0.5) C6(0.5) H6(0.5) C1(0.5)
7.a Riding coordinates:
 C9(H9A,H9B,H9C)
7.b Rotating group:
 N3(H3A,H3B)
7.c Aromatic/amide H refined with riding coordinates:
 C11(H11), C12(H12), C15(H15), C8(H8), C7(H7), C2(H2), C3(H3), C6(H6)
7.d Fitted hexagon refined as free rotating group:
 C2(C3,C4,C5,C6,C1)
7.e X=CH2 refined with riding coordinates:
 N1(H1A,H1B), N2(H2A,H2B)
7.f Idealised Me refined as rotating group:
 C10(H10A,H10B,H10C)
;
_olex2_submission_special_instructions 'No special instructions were received'
_oxdiff_exptl_absorpt_empirical_details
;
Empirical correction (ABSPACK) includes:
- Absorption correction using spherical harmonics
- Frame scaling
;
_oxdiff_exptl_absorpt_empirical_full_max 1.315
_oxdiff_exptl_absorpt_empirical_full_min 0.653

loop_
_space_group_symop_operation_xyz
'x, y, z'
'-x, -y, z'
'-x+1/2, y+1/2, z+1/2'
'x+1/2, -y+1/2, z+1/2'

loop_
_atom_site_label
_atom_site_type_symbol
_atom_site_fract_x
_atom_site_fract_y
_atom_site_fract_z
_atom_site_U_iso_or_equiv
_atom_site_adp_type
_atom_site_occupancy
_atom_site_site_symmetry_order
_atom_site_calc_flag
_atom_site_refinement_flags_posn
_atom_site_refinement_flags_adp
_atom_site_refinement_flags_occupancy
_atom_site_disorder_assembly
_atom_site_disorder_group
S1 S 0.81749(16) -0.14313(5) 0.1879(7) 0.0341(5) Uani 1 1 d . . . . .
O2 O 0.7173(11) -0.1345(3) 0.3546(10) 0.0374(19) Uani 1 1 d . . . . .
O1 O 0.9028(5) -0.20291(17) 0.1885(17) 0.0435(11) Uani 1 1 d . . . . .
O3 O 0.7190(12) -0.1331(4) 0.0217(11) 0.042(2) Uani 1 1 d . . . . .
C14 C 0.9752(7) -0.0857(2) 0.1928(19) 0.0311(11) Uani 1 1 d . . . . .
C13 C 0.9336(6) -0.0220(2) 0.191(2) 0.0296(11) Uani 1 1 d . . . . .
C11 C 0.7355(7) 0.0623(3) 0.188(3) 0.0450(15) Uani 1 1 d . . . . .
H11 H 0.626173 0.076088 0.190766 0.054 Uiso 1 1 calc R U . . .
C12 C 0.7680(6) 0.0003(2) 0.190(2) 0.0363(12) Uani 1 1 d . . . . .
H12 H 0.680367 -0.027647 0.190111 0.044 Uiso 1 1 calc R U . . .
C15 C 1.1352(8) -0.1051(3) 0.182(2) 0.0410(14) Uani 1 1 d . . . . .
H15 H 1.158618 -0.147015 0.170088 0.049 Uiso 1 1 calc R U . . .
N1 N 0.8142(7) -0.1971(3) -0.310(2) 0.0511(15) Uani 1 1 d . . . . .
H1A H 0.784741 -0.180239 -0.207411 0.061 Uiso 1 1 calc R U . . .
H1B H 0.786711 -0.180331 -0.413249 0.061 Uiso 1 1 calc R U . . .
N2 N 0.9420(14) -0.2732(5) -0.1542(15) 0.049(3) Uani 1 1 d . . . . .
H2A H 0.911984 -0.256024 -0.052337 0.059 Uiso 1 1 calc R U . . .
H2B H 0.998991 -0.306775 -0.152227 0.059 Uiso 1 1 calc R U . . .
N3 N 0.9447(13) -0.2756(5) -0.4729(13) 0.040(2) Uani 1 1 d . . . . .
H3A H 0.879066 -0.306035 -0.498153 0.047 Uiso 1 1 d R U . . .
H3B H 0.937122 -0.248435 -0.560135 0.047 Uiso 1 1 d R U . . .
C16 C 0.9018(7) -0.2487(2) -0.309(2) 0.0377(12) Uani 1 1 d . . . . .
O4 O 0.5274(16) 0.1187(9) -0.307(5) 0.110(6) Uani 0.5 1 d D . P A -1
O5 O 0.477(2) 0.0028(11) -0.291(4) 0.105(6) Uani 0.5 1 d D . P A -1
C9 C 1.226(3) -0.1344(14) -0.301(8) 0.129(8) Uani 0.5 1 d D U P A -1
H9A H 1.338699 -0.148367 -0.312896 0.193 Uiso 0.5 1 d R U P A -1
H9B H 1.163759 -0.146487 -0.407646 0.193 Uiso 0.5 1 d R U P A -1
H9C H 1.177409 -0.152467 -0.192286 0.193 Uiso 0.5 1 d R U P A -1
C8 C 1.220(3) -0.0576(15) -0.282(4) 0.126(8) Uani 0.5 1 d D U P A -1
H8 H 1.300591 -0.033032 -0.227137 0.151 Uiso 0.5 1 calc R U P A -1
C7 C 1.071(3) -0.0357(12) -0.364(4) 0.117(8) Uani 0.5 1 d D U P A -1
H7 H 1.060281 -0.049549 -0.484960 0.141 Uiso 0.5 1 calc R U P A -1
C10 C 0.454(3) -0.0662(7) -0.298(6) 0.080(6) Uani 0.5 1 d D . P A -1
H10A H 0.542601 -0.084549 -0.366962 0.120 Uiso 0.5 1 calc R U P A -1
H10B H 0.349746 -0.075565 -0.356163 0.120 Uiso 0.5 1 calc R U P A -1
H10C H 0.453850 -0.082396 -0.174269 0.120 Uiso 0.5 1 calc R U P A -1
C2 C 0.9668(12) 0.0655(7) -0.290(4) 0.091(5) Uani 0.5 1 d DG U P A -1
H2 H 1.076228 0.078219 -0.274013 0.109 Uiso 0.5 1 calc R U P A -1
C3 C 0.8399(16) 0.1090(5) -0.294(4) 0.090(4) Uani 0.5 1 d G U P A -1
H3 H 0.864402 0.150841 -0.281612 0.108 Uiso 0.5 1 calc R U P A -1
C4 C 0.6764(13) 0.0901(6) -0.318(4) 0.074(3) Uani 0.5 1 d DG U P A -1
C5 C 0.6398(12) 0.0276(7) -0.337(4) 0.105(7) Uani 0.5 1 d DG . P A -1
C6 C 0.7667(17) -0.0159(5) -0.332(4) 0.085(5) Uani 0.5 1 d G . P A -1
H6 H 0.742248 -0.057737 -0.344569 0.102 Uiso 0.5 1 calc R U P A -1
C1 C 0.9302(14) 0.0030(6) -0.309(4) 0.085(4) Uani 0.5 1 d DG . P A -1

loop_
_atom_site_aniso_label
_atom_site_aniso_U_11
_atom_site_aniso_U_22
_atom_site_aniso_U_33
_atom_site_aniso_U_23
_atom_site_aniso_U_13
_atom_site_aniso_U_12
S1 0.0434(8) 0.0279(8) 0.0309(9) -0.0004(14) -0.0011(17) -0.0062(4)
O2 0.048(5) 0.030(4) 0.034(4) 0.000(3) 0.000(4) -0.011(4)
O1 0.060(2) 0.0287(18) 0.041(2) -0.019(4) 0.005(5) -0.0051(17)
O3 0.051(5) 0.044(4) 0.032(5) -0.002(4) -0.008(4) -0.004(4)
C14 0.041(3) 0.029(2) 0.023(3) -0.002(5) 0.002(6) -0.0014(19)
C13 0.035(2) 0.032(2) 0.021(3) -0.004(6) 0.005(6) 0.0007(19)
C11 0.031(3) 0.039(3) 0.064(4) -0.007(8) 0.000(8) 0.002(2)
C12 0.031(2) 0.035(3) 0.043(3) -0.006(7) -0.001(7) 0.0006(19)
C15 0.043(3) 0.033(3) 0.047(4) 0.008(7) -0.009(7) 0.005(2)
N1 0.071(3) 0.050(3) 0.032(3) 0.006(7) 0.012(7) 0.027(3)
N2 0.059(8) 0.049(7) 0.039(6) 0.008(5) -0.005(5) 0.016(6)
N3 0.048(6) 0.035(6) 0.035(5) 0.004(4) -0.004(4) 0.008(5)
C16 0.039(3) 0.039(3) 0.035(3) -0.001(7) -0.002(7) 0.003(2)
O4 0.063(5) 0.141(9) 0.127(15) -0.056(17) -0.001(12) 0.004(6)
O5 0.083(6) 0.097(6) 0.135(15) -0.048(13) -0.028(11) -0.004(5)
C9 0.074(11) 0.221(15) 0.091(18) -0.039(18) 0.020(18) 0.056(11)
C8 0.088(8) 0.220(15) 0.069(17) -0.065(15) 0.000(10) 0.031(10)
C7 0.090(7) 0.178(13) 0.083(18) -0.063(15) -0.008(9) 0.020(9)
C10 0.106(11) 0.082(6) 0.053(14) 0.003(13) -0.024(17) 0.026(6)
C2 0.063(6) 0.144(9) 0.065(14) -0.014(10) 0.016(10) 0.000(5)
C3 0.063(5) 0.138(8) 0.069(11) -0.019(10) 0.011(9) -0.004(5)
C4 0.063(5) 0.120(6) 0.038(8) -0.031(10) 0.015(9) 0.000(4)
C5 0.085(5) 0.124(6) 0.11(2) -0.036(9) -0.023(10) -0.003(4)
C6 0.089(5) 0.123(7) 0.044(13) -0.010(11) -0.002(9) 0.001(5)
C1 0.081(5) 0.141(9) 0.034(9) -0.014(11) 0.010(8) 0.004(5)

loop_
_atom_type_symbol
_atom_type_description
_atom_type_scat_dispersion_real
_atom_type_scat_dispersion_imag
_atom_type_scat_source
C C 0.0181 0.0091 'International Tables Vol C Tables 4.2.6.8 and 6.1.1.4'
H H 0.0000 0.0000 'International Tables Vol C Tables 4.2.6.8 and 6.1.1.4'
N N 0.0311 0.0180 'International Tables Vol C Tables 4.2.6.8 and 6.1.1.4'
O O 0.0492 0.0322 'International Tables Vol C Tables 4.2.6.8 and 6.1.1.4'
S S 0.3331 0.5567 'International Tables Vol C Tables 4.2.6.8 and 6.1.1.4'

loop_
_geom_angle_atom_site_label_1
_geom_angle_atom_site_label_2
_geom_angle_atom_site_label_3
_geom_angle
_geom_angle_site_symmetry_1
_geom_angle_site_symmetry_3
_geom_angle_publ_flag
O2 S1 O1 111.6(6) . . ?
O2 S1 C14 106.8(5) . . ?
O1 S1 C14 106.4(2) . . ?
O3 S1 O2 111.2(2) . . ?
O3 S1 O1 112.9(6) . . ?
O3 S1 C14 107.6(6) . . ?
C13 C14 S1 120.7(4) . . ?
C15 C14 S1 117.5(4) . . ?
C15 C14 C13 121.5(5) . . ?
C14 C13 C13 118.0(6) . 2_755 ?
C12 C13 C14 123.5(5) . . ?
C12 C13 C13 118.5(6) . 2_755 ?
C12 C11 H11 119.7 . . ?
C12 C11 C15 120.6(5) . 2_755 ?
C15 C11 H11 119.7 2_755 . ?
C13 C12 H12 119.5 . . ?
C11 C12 C13 120.9(5) . . ?
C11 C12 H12 119.5 . . ?
C14 C15 C11 120.2(5) . 2_755 ?
C14 C15 H15 119.9 . . ?
C11 C15 H15 119.9 2_755 . ?
H1A N1 H1B 120.0 . . ?
C16 N1 H1A 120.0 . . ?
C16 N1 H1B 120.0 . . ?
H2A N2 H2B 120.0 . . ?
C16 N2 H2A 120.0 . . ?
C16 N2 H2B 120.0 . . ?
H3A N3 H3B 108.7 . . ?
C16 N3 H3A 110.7 . . ?
C16 N3 H3B 109.1 . . ?
N1 C16 N3 119.3(14) . . ?
N2 C16 N1 119.4(14) . . ?
N2 C16 N3 121.3(5) . . ?
C5 O5 C10 118.1(19) . . ?
H9A C9 H9B 109.5 . . ?
H9A C9 H9C 109.5 . . ?
H9B C9 H9C 109.5 . . ?
C8 C9 H9A 110.6 . . ?
C8 C9 H9B 108.7 . . ?
C8 C9 H9C 109.2 . . ?
C9 C8 H8 125.5 . . ?
C7 C8 C9 109(2) . . ?
C7 C8 H8 125.5 . . ?
C8 C7 H7 111.5 . . ?
C8 C7 C1 137(3) . . ?
C1 C7 H7 111.5 . . ?
O5 C10 H10A 109.5 . . ?
O5 C10 H10B 109.5 . . ?
O5 C10 H10C 109.5 . . ?
H10A C10 H10B 109.5 . . ?
H10A C10 H10C 109.5 . . ?
H10B C10 H10C 109.5 . . ?
C3 C2 H2 120.0 . . ?
C3 C2 C1 120.0 . . ?
C1 C2 H2 120.0 . . ?
C2 C3 H3 120.0 . . ?
C4 C3 C2 120.0 . . ?
C4 C3 H3 120.0 . . ?
O4 C4 C3 134.4(12) . . ?
O4 C4 C5 105.2(12) . . ?
C3 C4 C5 120.0 . . ?
C4 C5 O5 121.8(14) . . ?
C6 C5 O5 114.1(14) . . ?
C6 C5 C4 120.0 . . ?
C5 C6 H6 120.0 . . ?
C1 C6 C5 120.0 . . ?
C1 C6 H6 120.0 . . ?
C2 C1 C7 114.7(15) . . ?
C6 C1 C7 122.1(15) . . ?
C6 C1 C2 120.0 . . ?

loop_
_geom_bond_atom_site_label_1
_geom_bond_atom_site_label_2
_geom_bond_distance
_geom_bond_site_symmetry_2
_geom_bond_publ_flag
S1 O2 1.463(9) . ?
S1 O1 1.464(4) . ?
S1 O3 1.457(9) . ?
S1 C14 1.777(5) . ?
C14 C13 1.419(7) . ?
C14 C15 1.358(9) . ?
C13 C13 1.430(10) 2_755 ?
C13 C12 1.419(7) . ?
C11 H11 0.9300 . ?
C11 C12 1.366(8) . ?
C11 C15 1.394(8) 2_755 ?
C12 H12 0.9300 . ?
C15 H15 0.9300 . ?
N1 H1A 0.8600 . ?
N1 H1B 0.8600 . ?
N1 C16 1.321(7) . ?
N2 H2A 0.8600 . ?
N2 H2B 0.8600 . ?
N2 C16 1.278(18) . ?
N3 H3A 0.8637 . ?
N3 H3B 0.8644 . ?
N3 C16 1.368(17) . ?
O4 C4 1.353(15) . ?
O5 C10 1.50(2) . ?
O5 C5 1.45(2) . ?
C9 H9A 0.9601 . ?
C9 H9B 0.9600 . ?
C9 H9C 0.9599 . ?
C9 C8 1.67(2) . ?
C8 H8 0.9300 . ?
C8 C7 1.41(2) . ?
C7 H7 0.9300 . ?
C7 C1 1.468(17) . ?
C10 H10A 0.9600 . ?
C10 H10B 0.9600 . ?
C10 H10C 0.9600 . ?
C2 H2 0.9300 . ?
C2 C3 1.3900 . ?
C2 C1 1.3900 . ?
C3 H3 0.9300 . ?
C3 C4 1.3900 . ?
C4 C5 1.3900 . ?
C5 C6 1.3900 . ?
C6 H6 0.9300 . ?
C6 C1 1.3900 . ?

loop_
_geom_torsion_atom_site_label_1
_geom_torsion_atom_site_label_2
_geom_torsion_atom_site_label_3
_geom_torsion_atom_site_label_4
_geom_torsion
_geom_torsion_site_symmetry_1
_geom_torsion_site_symmetry_2
_geom_torsion_site_symmetry_3
_geom_torsion_site_symmetry_4
_geom_torsion_publ_flag
S1 C14 C13 C13 -178.6(6) . . . 2_755 ?
S1 C14 C13 C12 2(2) . . . . ?
S1 C14 C15 C11 -179.0(14) . . . 2_755 ?
O2 S1 C14 C13 -61.6(13) . . . . ?
O2 S1 C14 C15 124.3(12) . . . . ?
O1 S1 C14 C13 179.0(12) . . . . ?
O1 S1 C14 C15 4.9(15) . . . . ?
O3 S1 C14 C13 57.8(13) . . . . ?
O3 S1 C14 C15 -116.3(12) . . . . ?
C14 C13 C12 C11 179.8(15) . . . . ?
C13 C14 C15 C11 7(3) . . . 2_755 ?
C13 C13 C12 C11 0.3(18) 2_755 . . . ?
C15 C14 C13 C13 -4.7(18) . . . 2_755 ?
C15 C14 C13 C12 175.7(16) . . . . ?
C15 C11 C12 C13 2(3) 2_755 . . . ?
O4 C4 C5 O5 -17(3) . . . . ?
O4 C4 C5 C6 -173(3) . . . . ?
O5 C5 C6 C1 -158(3) . . . . ?
C9 C8 C7 C1 126(4) . . . . ?
C8 C7 C1 C2 71(5) . . . . ?
C8 C7 C1 C6 -129(4) . . . . ?
C10 O5 C5 C4 -174(2) . . . . ?
C10 O5 C5 C6 -17(3) . . . . ?
C2 C3 C4 O4 171(4) . . . . ?
C2 C3 C4 C5 0.0 . . . . ?
C3 C2 C1 C7 160(2) . . . . ?
C3 C2 C1 C6 0.0 . . . . ?
C3 C4 C5 O5 156(3) . . . . ?
C3 C4 C5 C6 0.0 . . . . ?
C4 C5 C6 C1 0.0 . . . . ?
C5 C6 C1 C7 -159(3) . . . . ?
C5 C6 C1 C2 0.0 . . . . ?
C1 C2 C3 C4 0.0 . . . . ?

loop_
_twin_individual_id
_twin_individual_mass_fraction_refined
1 0.36(12)
2 0.64(12)
